data_7063883
loop_
_publ_author_name
'Sarkar, Gayetri'
'Paramanik, Krishnendu'
'Bandopadhyay, Nilaj'
'Chatterjee, Souvik'
'Saha, Subhajit'
'Panda, Subhra Jyoti'
'Purohit, Chandra Shekhar'
'Biswas, Bhaskar'
'Das, Hari Sankar'

_publ_section_title
;
 Copper(ii) phenalenyl complexes: structures, redox properties and
 catalytic activity towards Sonogashira coupling reactions
;
_journal_issue 20
_journal_name_full 'New Journal of Chemistry'
_journal_page_first 8232
_journal_page_last 8238
_journal_paper_doi 10.1039/D5NJ00906E
_journal_volume 49
_journal_year 2025
_chemical_formula_moiety 'C24 H16'
_chemical_formula_sum 'C24 H16'
_chemical_formula_weight 304.37
_space_group_crystal_system triclinic
_space_group_IT_number 2
_space_group_name_Hall '-P 1'
_space_group_name_H-M_alt 'P -1'
_atom_sites_solution_hydrogens geom
_atom_sites_solution_primary dual
_audit_creation_date 2024-09-13
_audit_creation_method
;
Olex2 1.5
(compiled 2024.02.16 svn.r378c4104 for OlexSys, GUI svn.r6928)
;
_audit_update_record
;
2024-12-16 deposited with the CCDC.	2025-04-14 downloaded from the CCDC.
;
_cell_angle_alpha 98.8610(10)
_cell_angle_beta 90.6750(10)
_cell_angle_gamma 115.378(2)
_cell_formula_units_Z 4
_cell_length_a 10.3285(2)
_cell_length_b 11.4386(2)
_cell_length_c 15.1218(2)
_cell_measurement_reflns_used 15290
_cell_measurement_temperature 99.91(19)
_cell_measurement_theta_max 77.5590
_cell_measurement_theta_min 4.3450
_cell_volume 1588.81(5)
_computing_cell_refinement 'CrysAlisPro 1.171.42.89a (Rigaku OD, 2023)'
_computing_data_collection 'CrysAlisPro 1.171.42.89a (Rigaku OD, 2023)'
_computing_data_reduction 'CrysAlisPro 1.171.42.89a (Rigaku OD, 2023)'
_computing_molecular_graphics 'Olex2 1.5 (Dolomanov et al., 2009)'
_computing_publication_material 'Olex2 1.5 (Dolomanov et al., 2009)'
_computing_structure_refinement 'SHELXL 2019/2 (Sheldrick, 2015)'
_computing_structure_solution 'SHELXT 2014/5 (Sheldrick, 2014)'
_diffrn_ambient_environment N~2~
_diffrn_ambient_temperature 99.91(19)
_diffrn_detector 'Hybrid Pixel Array Detector'
_diffrn_detector_area_resol_mean 5.8140
_diffrn_detector_type 'Pilatus 200K'
_diffrn_measured_fraction_theta_full 0.999
_diffrn_measured_fraction_theta_max 0.972
_diffrn_measurement_details
;
List of Runs (angles in degrees, time in seconds):

  # Type    Start    End  Width  t~exp~   \w     \q     \k     \f   Frames
#--------------------------------------------------------------------------
  1  \w    -97.00 -13.00   0.50    0.30    --  -38.50 139.00  58.00  168
  2  \w    -91.00  -9.00   0.50    0.30    --  -38.50 131.00-115.00  164
  3  \w     95.00 170.00   0.50    1.20    --  106.83 131.00-115.00  150
  4  \w     90.00 170.00   0.50    1.20    --  106.83 139.00  58.00  160
  5  \w     44.00 117.00   0.50    1.20    --  106.83-131.00 172.00  146
  6  \w     44.00 123.00   0.50    1.20    --  106.83-139.00  -1.00  158
  7  \w   -101.00 -23.00   0.50    0.30    --  -38.50 -65.00   1.74  156
  8  \w    -44.00  31.00   0.50    0.30    --  -38.50  19.00-180.00  150
  9  \w     46.00 116.00   0.50    0.30    --   49.06  37.00  60.00  140
 10  \w     35.00 108.00   0.50    0.30    --   49.06-139.00  -1.00  146
 11  \w    -17.00  52.00   0.50    0.30    --   49.06 -37.00 150.00  138
 12  \w     31.00 103.00   0.50    0.30    --   49.06-131.00 172.00  144
 13  \w     38.00 112.00   0.50    0.30    --   49.06  57.00 120.00  148
 14  \w     39.00 115.00   0.50    1.20    --  106.83 -15.00-180.00  152
 15  \w     39.00 110.00   0.50    1.20    --  106.83 -30.00   0.00  142
 16  \w     42.00 111.00   0.50    1.20    --  106.83 -45.00 -30.00  138
 17  \w     39.00 110.00   0.50    1.20    --  106.83 -30.00 -90.00  142
 18  \w    103.00 171.00   0.50    1.20    --  106.83  77.00-180.00  136
 19  \w     99.00 175.00   0.50    1.20    --  106.83  15.00-150.00  152
 20  \w     42.00 111.00   0.50    1.20    --  106.83 -45.00 150.00  138
 21  \w     44.00 112.00   0.50    1.20    --  106.83-125.00 120.00  136
 22  \w     44.00 120.00   0.50    1.20    --  106.83 -61.00 120.00  152
 23  \w     44.00 112.00   0.50    1.20    --  106.83-125.00 -60.00  136
 24  \w     39.00 115.00   0.50    1.20    --  106.83 -15.00 -90.00  152
 25  \w     94.00 170.00   0.50    1.20    --  106.83  61.00 -60.00  152
 26  \w     39.00 106.00   0.50    1.20    --  106.83 -94.00 150.00  134
 27  \w     44.00 112.00   0.50    1.20    --  106.83-125.00  90.00  136
 28  \w     42.00 111.00   0.50    1.20    --  106.83 -45.00-180.00  138
 29  \w     44.00 120.00   0.50    1.20    --  106.83 -61.00 150.00  152
 30  \w     39.00 106.00   0.50    1.20    --  106.83 -94.00 -30.00  134
 31  \w     39.00 106.00   0.50    1.20    --  106.83 -94.00-180.00  134
 32  \w     98.00 170.00   0.50    1.20    --  106.83  54.00 143.63  144
 33  \w     38.00 112.00   0.50    0.30    --   49.06  57.00-150.00  148
;
_diffrn_measurement_device 'four-circle diffractometer'
_diffrn_measurement_device_type 'SuperNova, Dual, Cu at home/near, Pilatus 200K'
_diffrn_measurement_method '\w scans'
_diffrn_orient_matrix_type 'CrysAlisPro convention (1999,Acta A55,543-557)'
_diffrn_orient_matrix_UB_11 0.0301462000
_diffrn_orient_matrix_UB_12 -0.0614083000
_diffrn_orient_matrix_UB_13 -0.0907293000
_diffrn_orient_matrix_UB_21 -0.0911081000
_diffrn_orient_matrix_UB_22 0.0506938000
_diffrn_orient_matrix_UB_23 -0.0497566000
_diffrn_orient_matrix_UB_31 0.1351043000
_diffrn_orient_matrix_UB_32 0.1288060000
_diffrn_orient_matrix_UB_33 -0.0022456000
_diffrn_radiation_monochromator mirror
_diffrn_radiation_probe x-ray
_diffrn_radiation_type 'Cu K\a'
_diffrn_radiation_wavelength 1.54184
_diffrn_reflns_av_R_equivalents 0.0386
_diffrn_reflns_av_unetI/netI 0.0333
_diffrn_reflns_Laue_measured_fraction_full 0.999
_diffrn_reflns_Laue_measured_fraction_max 0.972
_diffrn_reflns_limit_h_max 13
_diffrn_reflns_limit_h_min -13
_diffrn_reflns_limit_k_max 14
_diffrn_reflns_limit_k_min -14
_diffrn_reflns_limit_l_max 18
_diffrn_reflns_limit_l_min -19
_diffrn_reflns_number 25029
_diffrn_reflns_point_group_measured_fraction_full 0.999
_diffrn_reflns_point_group_measured_fraction_max 0.972
_diffrn_reflns_theta_full 67.684
_diffrn_reflns_theta_max 77.785
_diffrn_reflns_theta_min 4.346
_diffrn_source 'micro-focus sealed X-ray tube'
_diffrn_source_type 'SuperNova (Cu) X-ray Source'
_exptl_absorpt_coefficient_mu 0.546
_exptl_absorpt_correction_T_max 1.00000
_exptl_absorpt_correction_T_min 0.75815
_exptl_absorpt_correction_type multi-scan
_exptl_absorpt_process_details
;
CrysAlisPro 1.171.42.89a (Rigaku Oxford Diffraction, 2023)
Empirical absorption correction using spherical harmonics,
implemented in SCALE3 ABSPACK scaling algorithm.
;
_exptl_crystal_colour 'clear light colourless'
_exptl_crystal_colour_lustre clear
_exptl_crystal_colour_modifier light
_exptl_crystal_colour_primary colourless
_exptl_crystal_density_diffrn 1.272
_exptl_crystal_description block
_exptl_crystal_F_000 640
_exptl_crystal_preparation 'As per the reaction scheme'
_exptl_crystal_recrystallization_method 'Sloe evaporation'
_exptl_crystal_size_max 0.26
_exptl_crystal_size_mid 0.24
_exptl_crystal_size_min 0.22
_refine_diff_density_max 0.529
_refine_diff_density_min -0.261
_refine_diff_density_rms 0.045
_refine_ls_extinction_method none
_refine_ls_goodness_of_fit_ref 1.071
_refine_ls_hydrogen_treatment constr
_refine_ls_matrix_type full
_refine_ls_number_parameters 433
_refine_ls_number_reflns 6585
_refine_ls_number_restraints 0
_refine_ls_restrained_S_all 1.071
_refine_ls_R_factor_all 0.0503
_refine_ls_R_factor_gt 0.0451
_refine_ls_shift/su_max 0.000
_refine_ls_shift/su_mean 0.000
_refine_ls_structure_factor_coef Fsqd
_refine_ls_weighting_details 'w=1/[\s^2^(Fo^2^)+(0.0651P)^2^+0.4487P] where P=(Fo^2^+2Fc^2^)/3'
_refine_ls_weighting_scheme calc
_refine_ls_wR_factor_gt 0.1226
_refine_ls_wR_factor_ref 0.1271
_reflns_Friedel_coverage 0.000
_reflns_number_gt 5744
_reflns_number_total 6585
_reflns_threshold_expression 'I > 2\s(I)'
_cod_data_source_file d5nj00906e2.cif
_cod_data_source_block hsd-gs-1_auto
_cod_database_code 7063883
_shelx_shelxl_version_number 2019/2
_chemical_oxdiff_formula 'C H'
_chemical_oxdiff_usercomment 'colourless block'
_shelx_space_group_comment
;
The symmetry employed for this shelxl refinement is uniquely defined
by the following loop, which should always be used as a source of
symmetry information in preference to the above space-group names.
They are only intended as comments.
;
_shelx_estimated_absorpt_t_max 0.889
_shelx_estimated_absorpt_t_min 0.871
_olex2_refinement_description
;
1. Fixed Uiso
 At 1.2 times of:
  All C(H) groups
2.a Aromatic/amide H refined with riding coordinates:
 C2(H2), C3(H3), C4(H4), C5(H5), C6(H6), C7(H7), C8(H8), C14(H14), C15(H15),
 C17(H17), C18(H18), C20(H20), C21(H21), C22(H22), C23(H23), C24(H24), C26(H26),
  C27(H27), C28(H28), C29(H29), C30(H30), C31(H31), C32(H32), C38(H38),
 C39(H39), C41(H41), C42(H42), C44(H44), C45(H45), C46(H46), C47(H47), C48(H48)
;
_olex2_exptl_crystal_mounting_method 'Mounted on a loop'
_olex2_submission_special_instructions 'No special instructions were received'
_oxdiff_exptl_absorpt_empirical_details
;
Empirical correction (ABSPACK) includes:
- Absorption correction using spherical harmonics
- Frame scaling
;
_oxdiff_exptl_absorpt_empirical_full_max 1.413
_oxdiff_exptl_absorpt_empirical_full_min 0.721

loop_
_space_group_symop_operation_xyz
'x, y, z'
'-x, -y, -z'

loop_
_atom_site_label
_atom_site_type_symbol
_atom_site_fract_x
_atom_site_fract_y
_atom_site_fract_z
_atom_site_U_iso_or_equiv
_atom_site_adp_type
_atom_site_occupancy
_atom_site_site_symmetry_order
_atom_site_calc_flag
_atom_site_refinement_flags_posn
_atom_site_refinement_flags_adp
_atom_site_refinement_flags_occupancy
_atom_site_disorder_assembly
_atom_site_disorder_group
C1 C 0.48374(12) 0.01074(11) 0.16854(8) 0.0213(2) Uani 1 1 d . . . . .
C2 C 0.53576(13) -0.08294(12) 0.15506(8) 0.0234(2) Uani 1 1 d . . . . .
H2 H 0.606731 -0.079166 0.197402 0.028 Uiso 1 1 calc R U . . .
C3 C 0.48473(13) -0.18408(11) 0.07920(8) 0.0248(3) Uani 1 1 d . . . . .
H3 H 0.521456 -0.247881 0.070757 0.030 Uiso 1 1 calc R U . . .
C4 C 0.38251(13) -0.19074(11) 0.01765(8) 0.0238(2) Uani 1 1 d . . . . .
H4 H 0.350239 -0.258375 -0.033807 0.029 Uiso 1 1 calc R U . . .
C5 C 0.21867(13) -0.10206(12) -0.03340(8) 0.0257(3) Uani 1 1 d . . . . .
H5 H 0.184525 -0.169578 -0.084919 0.031 Uiso 1 1 calc R U . . .
C6 C 0.16540(13) -0.01062(13) -0.02133(9) 0.0284(3) Uani 1 1 d . . . . .
H6 H 0.094796 -0.015054 -0.064251 0.034 Uiso 1 1 calc R U . . .
C7 C 0.21519(13) 0.09059(13) 0.05491(9) 0.0277(3) Uani 1 1 d . . . . .
H7 H 0.177588 0.153760 0.063195 0.033 Uiso 1 1 calc R U . . .
C8 C 0.31728(13) 0.09796(12) 0.11682(8) 0.0241(2) Uani 1 1 d . . . . .
H8 H 0.350252 0.166629 0.167658 0.029 Uiso 1 1 calc R U . . .
C9 C 0.32402(12) -0.09805(11) 0.02960(8) 0.0221(2) Uani 1 1 d . . . . .
C10 C 0.37454(12) 0.00450(11) 0.10613(8) 0.0211(2) Uani 1 1 d . . . . .
C11 C 0.54118(12) 0.11684(12) 0.24356(8) 0.0225(2) Uani 1 1 d . . . . .
C12 C 0.58866(12) 0.20792(12) 0.30530(8) 0.0229(2) Uani 1 1 d . . . . .
C13 C 0.64568(12) 0.31830(11) 0.37740(8) 0.0217(2) Uani 1 1 d . . . . .
C14 C 0.73370(13) 0.32131(12) 0.44971(8) 0.0239(2) Uani 1 1 d . . . . .
H14 H 0.753793 0.248199 0.452267 0.029 Uiso 1 1 calc R U . . .
C15 C 0.79155(13) 0.43041(12) 0.51746(8) 0.0233(2) Uani 1 1 d . . . . .
H15 H 0.851704 0.431190 0.565787 0.028 Uiso 1 1 calc R U . . .
C16 C 0.76349(12) 0.53971(11) 0.51646(8) 0.0208(2) Uani 1 1 d . . . . .
C17 C 0.67359(12) 0.53478(11) 0.44436(8) 0.0222(2) Uani 1 1 d . . . . .
H17 H 0.651648 0.607015 0.442490 0.027 Uiso 1 1 calc R U . . .
C18 C 0.61623(12) 0.42669(12) 0.37587(8) 0.0234(2) Uani 1 1 d . . . . .
H18 H 0.556382 0.426003 0.327413 0.028 Uiso 1 1 calc R U . . .
C19 C 0.82690(13) 0.65690(11) 0.58920(8) 0.0216(2) Uani 1 1 d . . . . .
C20 C 0.95270(13) 0.68401(12) 0.64095(8) 0.0255(3) Uani 1 1 d . . . . .
H20 H 0.998233 0.627255 0.629134 0.031 Uiso 1 1 calc R U . . .
C21 C 1.01223(14) 0.79292(13) 0.70954(9) 0.0292(3) Uani 1 1 d . . . . .
H21 H 1.097780 0.809955 0.744143 0.035 Uiso 1 1 calc R U . . .
C22 C 0.94700(15) 0.87657(13) 0.72749(8) 0.0290(3) Uani 1 1 d . . . . .
H22 H 0.986974 0.950317 0.774802 0.035 Uiso 1 1 calc R U . . .
C23 C 0.82279(14) 0.85208(12) 0.67594(8) 0.0274(3) Uani 1 1 d . . . . .
H23 H 0.778516 0.909896 0.687536 0.033 Uiso 1 1 calc R U . . .
C24 C 0.76329(13) 0.74329(12) 0.60755(8) 0.0235(2) Uani 1 1 d . . . . .
H24 H 0.678306 0.727266 0.572740 0.028 Uiso 1 1 calc R U . . .
C25 C 0.56870(14) 0.69092(12) 0.28916(9) 0.0267(3) Uani 1 1 d . . . . .
C26 C 0.42999(14) 0.59852(13) 0.28827(9) 0.0286(3) Uani 1 1 d . . . . .
H26 H 0.373491 0.609820 0.334991 0.034 Uiso 1 1 calc R U . . .
C27 C 0.36839(15) 0.48659(14) 0.21967(10) 0.0345(3) Uani 1 1 d . . . . .
H27 H 0.272245 0.423024 0.221287 0.041 Uiso 1 1 calc R U . . .
C28 C 0.44780(15) 0.46960(13) 0.15037(9) 0.0313(3) Uani 1 1 d . . . . .
H28 H 0.406946 0.393946 0.104542 0.038 Uiso 1 1 calc R U . . .
C29 C 0.67391(16) 0.55566(13) 0.07563(9) 0.0324(3) Uani 1 1 d . . . . .
H29 H 0.633873 0.481459 0.028654 0.039 Uiso 1 1 calc R U . . .
C30 C 0.81001(17) 0.64963(15) 0.07158(10) 0.0355(3) Uani 1 1 d . . . . .
H30 H 0.862392 0.641619 0.021624 0.043 Uiso 1 1 calc R U . . .
C31 C 0.87231(16) 0.75836(14) 0.14170(10) 0.0331(3) Uani 1 1 d . . . . .
H31 H 0.967423 0.823268 0.139111 0.040 Uiso 1 1 calc R U . . .
C32 C 0.79789(14) 0.77173(12) 0.21332(8) 0.0268(3) Uani 1 1 d . . . . .
H32 H 0.842475 0.844697 0.260810 0.032 Uiso 1 1 calc R U . . .
C33 C 0.59010(14) 0.56521(12) 0.14786(8) 0.0260(3) Uani 1 1 d . . . . .
C34 C 0.65362(14) 0.67721(12) 0.21772(8) 0.0265(3) Uani 1 1 d . . . . .
C35 C 0.62965(14) 0.80122(13) 0.36144(9) 0.0272(3) Uani 1 1 d . . . . .
C36 C 0.68243(14) 0.89207(12) 0.42308(8) 0.0281(3) Uani 1 1 d . . . . .
C37 C 0.74203(14) 0.99904(12) 0.49802(8) 0.0251(3) Uani 1 1 d . . . . .
C38 C 0.65259(13) 1.01753(12) 0.56185(8) 0.0249(3) Uani 1 1 d . . . . .
H38 H 0.553309 0.958265 0.556020 0.030 Uiso 1 1 calc R U . . .
C39 C 0.70731(13) 1.12136(12) 0.63346(8) 0.0231(2) Uani 1 1 d . . . . .
H39 H 0.644224 1.133816 0.675077 0.028 Uiso 1 1 calc R U . . .
C40 C 0.85424(13) 1.20861(11) 0.64578(8) 0.0213(2) Uani 1 1 d . . . . .
C41 C 0.94366(13) 1.18751(12) 0.58254(8) 0.0236(2) Uani 1 1 d . . . . .
H41 H 1.043843 1.243963 0.590016 0.028 Uiso 1 1 calc R U . . .
C42 C 0.88865(14) 1.08574(12) 0.50920(8) 0.0260(3) Uani 1 1 d . . . . .
H42 H 0.950904 1.074874 0.466336 0.031 Uiso 1 1 calc R U . . .
C43 C 0.91188(12) 1.32035(11) 0.72295(8) 0.0212(2) Uani 1 1 d . . . . .
C44 C 0.83991(13) 1.31587(12) 0.80105(8) 0.0240(2) Uani 1 1 d . . . . .
H44 H 0.753810 1.240163 0.805175 0.029 Uiso 1 1 calc R U . . .
C45 C 0.89241(14) 1.42039(13) 0.87258(8) 0.0270(3) Uani 1 1 d . . . . .
H45 H 0.841468 1.416103 0.924807 0.032 Uiso 1 1 calc R U . . .
C46 C 1.01896(14) 1.53114(12) 0.86824(8) 0.0269(3) Uani 1 1 d . . . . .
H46 H 1.055076 1.602528 0.917321 0.032 Uiso 1 1 calc R U . . .
C47 C 1.09226(13) 1.53663(12) 0.79149(9) 0.0267(3) Uani 1 1 d . . . . .
H47 H 1.179351 1.611837 0.788220 0.032 Uiso 1 1 calc R U . . .
C48 C 1.03899(13) 1.43284(12) 0.71956(8) 0.0242(2) Uani 1 1 d . . . . .
H48 H 1.089630 1.438259 0.667154 0.029 Uiso 1 1 calc R U . . .

loop_
_atom_site_aniso_label
_atom_site_aniso_U_11
_atom_site_aniso_U_22
_atom_site_aniso_U_33
_atom_site_aniso_U_23
_atom_site_aniso_U_13
_atom_site_aniso_U_12
C1 0.0203(5) 0.0190(5) 0.0220(5) 0.0062(4) 0.0050(4) 0.0052(4)
C2 0.0216(6) 0.0227(6) 0.0250(6) 0.0086(5) 0.0034(4) 0.0073(5)
C3 0.0281(6) 0.0197(5) 0.0283(6) 0.0077(5) 0.0083(5) 0.0108(5)
C4 0.0262(6) 0.0180(5) 0.0227(6) 0.0038(4) 0.0056(5) 0.0052(5)
C5 0.0232(6) 0.0239(6) 0.0237(6) 0.0052(5) 0.0021(4) 0.0040(5)
C6 0.0204(6) 0.0328(7) 0.0302(6) 0.0100(5) 0.0010(5) 0.0084(5)
C7 0.0234(6) 0.0288(6) 0.0336(7) 0.0083(5) 0.0058(5) 0.0128(5)
C8 0.0220(6) 0.0224(6) 0.0264(6) 0.0049(5) 0.0056(5) 0.0079(5)
C9 0.0201(5) 0.0196(5) 0.0224(5) 0.0060(4) 0.0052(4) 0.0039(4)
C10 0.0186(5) 0.0194(5) 0.0223(5) 0.0060(4) 0.0058(4) 0.0047(4)
C11 0.0201(5) 0.0219(6) 0.0245(6) 0.0071(5) 0.0032(4) 0.0071(4)
C12 0.0209(5) 0.0226(6) 0.0248(6) 0.0073(5) 0.0030(4) 0.0080(5)
C13 0.0181(5) 0.0204(5) 0.0228(6) 0.0049(4) 0.0040(4) 0.0046(4)
C14 0.0244(6) 0.0217(6) 0.0267(6) 0.0065(5) 0.0033(5) 0.0103(5)
C15 0.0228(6) 0.0252(6) 0.0224(6) 0.0060(5) 0.0006(4) 0.0104(5)
C16 0.0187(5) 0.0211(5) 0.0212(5) 0.0060(4) 0.0043(4) 0.0066(4)
C17 0.0209(5) 0.0214(5) 0.0247(6) 0.0055(4) 0.0022(4) 0.0091(4)
C18 0.0199(5) 0.0250(6) 0.0238(6) 0.0055(5) 0.0001(4) 0.0080(5)
C19 0.0225(6) 0.0215(5) 0.0199(5) 0.0063(4) 0.0046(4) 0.0077(5)
C20 0.0249(6) 0.0264(6) 0.0250(6) 0.0041(5) 0.0009(5) 0.0111(5)
C21 0.0279(6) 0.0304(6) 0.0250(6) 0.0042(5) -0.0022(5) 0.0088(5)
C22 0.0350(7) 0.0239(6) 0.0223(6) 0.0026(5) 0.0027(5) 0.0079(5)
C23 0.0333(7) 0.0244(6) 0.0256(6) 0.0057(5) 0.0069(5) 0.0132(5)
C24 0.0231(6) 0.0245(6) 0.0233(6) 0.0063(5) 0.0041(4) 0.0100(5)
C25 0.0320(6) 0.0252(6) 0.0251(6) 0.0064(5) -0.0002(5) 0.0140(5)
C26 0.0311(6) 0.0305(6) 0.0268(6) 0.0065(5) 0.0005(5) 0.0153(5)
C27 0.0316(7) 0.0288(7) 0.0379(7) 0.0105(6) -0.0052(6) 0.0070(5)
C28 0.0371(7) 0.0251(6) 0.0294(6) 0.0056(5) -0.0055(5) 0.0113(5)
C29 0.0448(8) 0.0281(6) 0.0296(7) 0.0047(5) 0.0012(6) 0.0211(6)
C30 0.0464(8) 0.0384(7) 0.0327(7) 0.0105(6) 0.0097(6) 0.0270(7)
C31 0.0348(7) 0.0355(7) 0.0357(7) 0.0120(6) 0.0075(6) 0.0197(6)
C32 0.0319(6) 0.0227(6) 0.0254(6) 0.0039(5) -0.0007(5) 0.0117(5)
C33 0.0353(7) 0.0220(6) 0.0236(6) 0.0030(5) -0.0051(5) 0.0157(5)
C34 0.0346(7) 0.0242(6) 0.0242(6) 0.0042(5) -0.0026(5) 0.0161(5)
C35 0.0308(6) 0.0278(6) 0.0259(6) 0.0077(5) 0.0039(5) 0.0144(5)
C36 0.0348(7) 0.0266(6) 0.0249(6) 0.0063(5) 0.0023(5) 0.0148(5)
C37 0.0333(6) 0.0221(6) 0.0224(6) 0.0057(5) 0.0003(5) 0.0139(5)
C38 0.0258(6) 0.0225(6) 0.0250(6) 0.0054(5) -0.0009(5) 0.0089(5)
C39 0.0237(6) 0.0236(6) 0.0224(6) 0.0058(5) 0.0029(4) 0.0102(5)
C40 0.0237(6) 0.0211(5) 0.0205(5) 0.0067(4) 0.0018(4) 0.0101(5)
C41 0.0234(6) 0.0251(6) 0.0243(6) 0.0082(5) 0.0045(5) 0.0111(5)
C42 0.0332(6) 0.0278(6) 0.0228(6) 0.0079(5) 0.0061(5) 0.0176(5)
C43 0.0206(5) 0.0219(5) 0.0220(6) 0.0064(4) 0.0011(4) 0.0094(5)
C44 0.0220(6) 0.0221(6) 0.0249(6) 0.0056(5) 0.0039(4) 0.0064(5)
C45 0.0277(6) 0.0277(6) 0.0234(6) 0.0042(5) 0.0050(5) 0.0099(5)
C46 0.0298(6) 0.0227(6) 0.0232(6) 0.0014(5) -0.0015(5) 0.0077(5)
C47 0.0229(6) 0.0225(6) 0.0293(6) 0.0081(5) 0.0012(5) 0.0037(5)
C48 0.0230(6) 0.0257(6) 0.0227(6) 0.0077(5) 0.0040(4) 0.0084(5)

loop_
_atom_type_symbol
_atom_type_description
_atom_type_scat_dispersion_real
_atom_type_scat_dispersion_imag
_atom_type_scat_source
C C 0.0181 0.0091 'International Tables Vol C Tables 4.2.6.8 and 6.1.1.4'
H H 0.0000 0.0000 'International Tables Vol C Tables 4.2.6.8 and 6.1.1.4'

loop_
_geom_angle_atom_site_label_1
_geom_angle_atom_site_label_2
_geom_angle_atom_site_label_3
_geom_angle
_geom_angle_site_symmetry_1
_geom_angle_site_symmetry_3
_geom_angle_publ_flag
C2 C1 C10 120.14(11) . . ?
C2 C1 C11 120.35(11) . . ?
C10 C1 C11 119.49(11) . . ?
C1 C2 H2 119.6 . . ?
C1 C2 C3 120.75(11) . . ?
C3 C2 H2 119.6 . . ?
C2 C3 H3 119.9 . . ?
C4 C3 C2 120.27(11) . . ?
C4 C3 H3 119.9 . . ?
C3 C4 H4 119.5 . . ?
C3 C4 C9 120.94(11) . . ?
C9 C4 H4 119.5 . . ?
C6 C5 H5 119.4 . . ?
C6 C5 C9 121.22(11) . . ?
C9 C5 H5 119.4 . . ?
C5 C6 H6 119.9 . . ?
C5 C6 C7 120.10(11) . . ?
C7 C6 H6 119.9 . . ?
C6 C7 H7 119.9 . . ?
C8 C7 C6 120.29(12) . . ?
C8 C7 H7 119.9 . . ?
C7 C8 H8 119.6 . . ?
C7 C8 C10 120.89(11) . . ?
C10 C8 H8 119.6 . . ?
C4 C9 C10 119.30(11) . . ?
C5 C9 C4 122.15(11) . . ?
C5 C9 C10 118.53(11) . . ?
C8 C10 C1 122.44(11) . . ?
C8 C10 C9 118.96(11) . . ?
C9 C10 C1 118.58(11) . . ?
C12 C11 C1 178.33(12) . . ?
C11 C12 C13 178.72(12) . . ?
C14 C13 C12 120.97(11) . . ?
C14 C13 C18 118.71(11) . . ?
C18 C13 C12 120.31(11) . . ?
C13 C14 H14 119.9 . . ?
C15 C14 C13 120.26(11) . . ?
C15 C14 H14 119.9 . . ?
C14 C15 H15 119.2 . . ?
C14 C15 C16 121.56(11) . . ?
C16 C15 H15 119.2 . . ?
C15 C16 C17 117.64(11) . . ?
C15 C16 C19 121.22(10) . . ?
C17 C16 C19 121.14(10) . . ?
C16 C17 H17 119.4 . . ?
C18 C17 C16 121.26(11) . . ?
C18 C17 H17 119.4 . . ?
C13 C18 H18 119.7 . . ?
C17 C18 C13 120.55(11) . . ?
C17 C18 H18 119.7 . . ?
C20 C19 C16 120.57(11) . . ?
C20 C19 C24 118.16(11) . . ?
C24 C19 C16 121.27(11) . . ?
C19 C20 H20 119.5 . . ?
C21 C20 C19 120.96(12) . . ?
C21 C20 H20 119.5 . . ?
C20 C21 H21 119.9 . . ?
C22 C21 C20 120.14(12) . . ?
C22 C21 H21 119.9 . . ?
C21 C22 H22 120.1 . . ?
C21 C22 C23 119.70(12) . . ?
C23 C22 H22 120.1 . . ?
C22 C23 H23 119.9 . . ?
C24 C23 C22 120.15(12) . . ?
C24 C23 H23 119.9 . . ?
C19 C24 H24 119.6 . . ?
C23 C24 C19 120.88(11) . . ?
C23 C24 H24 119.6 . . ?
C26 C25 C34 119.72(12) . . ?
C26 C25 C35 120.35(12) . . ?
C34 C25 C35 119.93(12) . . ?
C25 C26 H26 119.1 . . ?
C25 C26 C27 121.71(13) . . ?
C27 C26 H26 119.1 . . ?
C26 C27 H27 120.0 . . ?
C28 C27 C26 120.03(13) . . ?
C28 C27 H27 120.0 . . ?
C27 C28 H28 120.2 . . ?
C27 C28 C33 119.68(12) . . ?
C33 C28 H28 120.2 . . ?
C30 C29 H29 118.9 . . ?
C30 C29 C33 122.14(13) . . ?
C33 C29 H29 118.9 . . ?
C29 C30 H30 120.2 . . ?
C29 C30 C31 119.67(13) . . ?
C31 C30 H30 120.2 . . ?
C30 C31 H31 119.6 . . ?
C32 C31 C30 120.78(13) . . ?
C32 C31 H31 119.6 . . ?
C31 C32 H32 119.7 . . ?
C31 C32 C34 120.67(12) . . ?
C34 C32 H32 119.7 . . ?
C28 C33 C29 121.87(12) . . ?
C28 C33 C34 120.51(12) . . ?
C29 C33 C34 117.61(12) . . ?
C32 C34 C25 122.61(11) . . ?
C33 C34 C25 118.31(12) . . ?
C33 C34 C32 119.08(12) . . ?
C36 C35 C25 178.32(13) . . ?
C35 C36 C37 178.43(14) . . ?
C38 C37 C36 119.77(11) . . ?
C38 C37 C42 118.66(11) . . ?
C42 C37 C36 121.58(12) . . ?
C37 C38 H38 119.7 . . ?
C39 C38 C37 120.65(11) . . ?
C39 C38 H38 119.7 . . ?
C38 C39 H39 119.4 . . ?
C38 C39 C40 121.28(11) . . ?
C40 C39 H39 119.4 . . ?
C39 C40 C43 120.82(10) . . ?
C41 C40 C39 117.64(11) . . ?
C41 C40 C43 121.54(11) . . ?
C40 C41 H41 119.3 . . ?
C42 C41 C40 121.30(11) . . ?
C42 C41 H41 119.3 . . ?
C37 C42 H42 119.8 . . ?
C41 C42 C37 120.43(11) . . ?
C41 C42 H42 119.8 . . ?
C44 C43 C40 120.85(10) . . ?
C48 C43 C40 121.21(11) . . ?
C48 C43 C44 117.95(11) . . ?
C43 C44 H44 119.5 . . ?
C45 C44 C43 120.98(11) . . ?
C45 C44 H44 119.5 . . ?
C44 C45 H45 119.8 . . ?
C44 C45 C46 120.34(11) . . ?
C46 C45 H45 119.8 . . ?
C45 C46 H46 120.3 . . ?
C45 C46 C47 119.37(11) . . ?
C47 C46 H46 120.3 . . ?
C46 C47 H47 119.8 . . ?
C48 C47 C46 120.32(11) . . ?
C48 C47 H47 119.8 . . ?
C43 C48 H48 119.5 . . ?
C47 C48 C43 121.04(11) . . ?
C47 C48 H48 119.5 . . ?

loop_
_geom_bond_atom_site_label_1
_geom_bond_atom_site_label_2
_geom_bond_distance
_geom_bond_site_symmetry_2
_geom_bond_publ_flag
C1 C2 1.3810(17) . ?
C1 C10 1.4328(17) . ?
C1 C11 1.4334(16) . ?
C2 H2 0.9500 . ?
C2 C3 1.4094(17) . ?
C3 H3 0.9500 . ?
C3 C4 1.3685(18) . ?
C4 H4 0.9500 . ?
C4 C9 1.4192(17) . ?
C5 H5 0.9500 . ?
C5 C6 1.3664(19) . ?
C5 C9 1.4188(17) . ?
C6 H6 0.9500 . ?
C6 C7 1.4136(18) . ?
C7 H7 0.9500 . ?
C7 C8 1.3681(18) . ?
C8 H8 0.9500 . ?
C8 C10 1.4175(17) . ?
C9 C10 1.4250(16) . ?
C11 C12 1.2038(17) . ?
C12 C13 1.4329(16) . ?
C13 C14 1.4004(17) . ?
C13 C18 1.4008(17) . ?
C14 H14 0.9500 . ?
C14 C15 1.3844(16) . ?
C15 H15 0.9500 . ?
C15 C16 1.4013(17) . ?
C16 C17 1.4023(16) . ?
C16 C19 1.4872(16) . ?
C17 H17 0.9500 . ?
C17 C18 1.3840(16) . ?
C18 H18 0.9500 . ?
C19 C20 1.3974(17) . ?
C19 C24 1.4006(17) . ?
C20 H20 0.9500 . ?
C20 C21 1.3915(17) . ?
C21 H21 0.9500 . ?
C21 C22 1.3856(19) . ?
C22 H22 0.9500 . ?
C22 C23 1.3904(19) . ?
C23 H23 0.9500 . ?
C23 C24 1.3889(17) . ?
C24 H24 0.9500 . ?
C25 C26 1.3664(19) . ?
C25 C34 1.4314(18) . ?
C25 C35 1.4356(17) . ?
C26 H26 0.9500 . ?
C26 C27 1.4132(19) . ?
C27 H27 0.9500 . ?
C27 C28 1.380(2) . ?
C28 H28 0.9500 . ?
C28 C33 1.4121(19) . ?
C29 H29 0.9500 . ?
C29 C30 1.365(2) . ?
C29 C33 1.4216(19) . ?
C30 H30 0.9500 . ?
C30 C31 1.406(2) . ?
C31 H31 0.9500 . ?
C31 C32 1.3626(19) . ?
C32 H32 0.9500 . ?
C32 C34 1.4273(19) . ?
C33 C34 1.4261(16) . ?
C35 C36 1.2041(18) . ?
C36 C37 1.4391(17) . ?
C37 C38 1.3984(18) . ?
C37 C42 1.4001(19) . ?
C38 H38 0.9500 . ?
C38 C39 1.3844(16) . ?
C39 H39 0.9500 . ?
C39 C40 1.4042(17) . ?
C40 C41 1.4023(17) . ?
C40 C43 1.4905(16) . ?
C41 H41 0.9500 . ?
C41 C42 1.3887(17) . ?
C42 H42 0.9500 . ?
C43 C44 1.3988(17) . ?
C43 C48 1.3985(17) . ?
C44 H44 0.9500 . ?
C44 C45 1.3876(17) . ?
C45 H45 0.9500 . ?
C45 C46 1.3878(18) . ?
C46 H46 0.9500 . ?
C46 C47 1.3879(18) . ?
C47 H47 0.9500 . ?
C47 C48 1.3869(17) . ?
C48 H48 0.9500 . ?

loop_
_geom_torsion_atom_site_label_1
_geom_torsion_atom_site_label_2
_geom_torsion_atom_site_label_3
_geom_torsion_atom_site_label_4
_geom_torsion
_geom_torsion_site_symmetry_1
_geom_torsion_site_symmetry_2
_geom_torsion_site_symmetry_3
_geom_torsion_site_symmetry_4
_geom_torsion_publ_flag
C1 C2 C3 C4 0.00(17) . . . . ?
C2 C1 C10 C8 179.92(11) . . . . ?
C2 C1 C10 C9 -1.39(16) . . . . ?
C2 C3 C4 C9 -1.18(17) . . . . ?
C3 C4 C9 C5 179.57(11) . . . . ?
C3 C4 C9 C10 1.04(17) . . . . ?
C4 C9 C10 C1 0.24(16) . . . . ?
C4 C9 C10 C8 178.98(10) . . . . ?
C5 C6 C7 C8 0.27(19) . . . . ?
C5 C9 C10 C1 -178.34(10) . . . . ?
C5 C9 C10 C8 0.39(16) . . . . ?
C6 C5 C9 C4 -178.95(11) . . . . ?
C6 C5 C9 C10 -0.41(17) . . . . ?
C6 C7 C8 C10 -0.28(18) . . . . ?
C7 C8 C10 C1 178.63(11) . . . . ?
C7 C8 C10 C9 -0.05(17) . . . . ?
C9 C5 C6 C7 0.08(18) . . . . ?
C10 C1 C2 C3 1.30(17) . . . . ?
C11 C1 C2 C3 -177.00(10) . . . . ?
C11 C1 C10 C8 -1.77(16) . . . . ?
C11 C1 C10 C9 176.91(10) . . . . ?
C12 C13 C14 C15 178.01(11) . . . . ?
C12 C13 C18 C17 -178.58(11) . . . . ?
C13 C14 C15 C16 0.52(18) . . . . ?
C14 C13 C18 C17 0.26(17) . . . . ?
C14 C15 C16 C17 0.36(17) . . . . ?
C14 C15 C16 C19 -179.57(11) . . . . ?
C15 C16 C17 C18 -0.93(17) . . . . ?
C15 C16 C19 C20 23.56(16) . . . . ?
C15 C16 C19 C24 -156.76(11) . . . . ?
C16 C17 C18 C13 0.63(18) . . . . ?
C16 C19 C20 C21 -179.55(11) . . . . ?
C16 C19 C24 C23 179.63(10) . . . . ?
C17 C16 C19 C20 -156.36(11) . . . . ?
C17 C16 C19 C24 23.32(16) . . . . ?
C18 C13 C14 C15 -0.83(17) . . . . ?
C19 C16 C17 C18 178.99(10) . . . . ?
C19 C20 C21 C22 -0.04(19) . . . . ?
C20 C19 C24 C23 -0.69(17) . . . . ?
C20 C21 C22 C23 -0.78(19) . . . . ?
C21 C22 C23 C24 0.85(19) . . . . ?
C22 C23 C24 C19 -0.11(18) . . . . ?
C24 C19 C20 C21 0.76(18) . . . . ?
C25 C26 C27 C28 -1.2(2) . . . . ?
C26 C25 C34 C32 178.39(12) . . . . ?
C26 C25 C34 C33 -0.81(18) . . . . ?
C26 C27 C28 C33 -0.7(2) . . . . ?
C27 C28 C33 C29 -176.79(12) . . . . ?
C27 C28 C33 C34 1.77(19) . . . . ?
C28 C33 C34 C25 -1.02(17) . . . . ?
C28 C33 C34 C32 179.75(11) . . . . ?
C29 C30 C31 C32 -0.6(2) . . . . ?
C29 C33 C34 C25 177.60(11) . . . . ?
C29 C33 C34 C32 -1.63(17) . . . . ?
C30 C29 C33 C28 178.10(13) . . . . ?
C30 C29 C33 C34 -0.50(19) . . . . ?
C30 C31 C32 C34 -1.5(2) . . . . ?
C31 C32 C34 C25 -176.54(12) . . . . ?
C31 C32 C34 C33 2.66(18) . . . . ?
C33 C29 C30 C31 1.7(2) . . . . ?
C34 C25 C26 C27 1.92(19) . . . . ?
C35 C25 C26 C27 -177.88(12) . . . . ?
C35 C25 C34 C32 -1.81(18) . . . . ?
C35 C25 C34 C33 178.98(11) . . . . ?
C36 C37 C38 C39 -178.73(11) . . . . ?
C36 C37 C42 C41 -179.45(11) . . . . ?
C37 C38 C39 C40 -1.94(18) . . . . ?
C38 C37 C42 C41 0.28(18) . . . . ?
C38 C39 C40 C41 0.48(17) . . . . ?
C38 C39 C40 C43 179.78(10) . . . . ?
C39 C40 C41 C42 1.36(17) . . . . ?
C39 C40 C43 C44 23.95(17) . . . . ?
C39 C40 C43 C48 -155.85(12) . . . . ?
C40 C41 C42 C37 -1.75(18) . . . . ?
C40 C43 C44 C45 -179.24(11) . . . . ?
C40 C43 C48 C47 179.99(11) . . . . ?
C41 C40 C43 C44 -156.78(12) . . . . ?
C41 C40 C43 C48 23.42(17) . . . . ?
C42 C37 C38 C39 1.54(18) . . . . ?
C43 C40 C41 C42 -177.94(10) . . . . ?
C43 C44 C45 C46 -0.79(19) . . . . ?
C44 C43 C48 C47 0.18(18) . . . . ?
C44 C45 C46 C47 0.25(19) . . . . ?
C45 C46 C47 C48 0.49(19) . . . . ?
C46 C47 C48 C43 -0.71(19) . . . . ?
C48 C43 C44 C45 0.57(18) . . . . ?
